data_7217990
loop_
_publ_author_name
'Vilela, S\'ergio M. F.'
'Ananias, Duarte'
'Silva, Patr\'icia'
'Nolasco, Mariela'
'Carlos, Lu\'is D.'
'de Zea Bermudez, Ver\'onica'
'Rocha, Jo\~ao'
'Tom\'e, Jo\~ao P. C.'
'Almeida Paz, Filipe A.'

_publ_section_title
;
 Coordination polymers based on a glycine-derivative ligand
;
_journal_issue 35
_journal_name_full CrystEngComm
_journal_page_first 8119
_journal_paper_doi 10.1039/C4CE00465E
_journal_volume 16
_journal_year 2014
_chemical_formula_moiety 'C14 H15 La N10 O10'
_chemical_formula_sum 'C14 H15 La N10 O10'
_chemical_formula_weight 622.27
_chemical_name_systematic
; 
 ? 
;
_space_group_IT_number 13
_symmetry_cell_setting monoclinic
_symmetry_space_group_name_Hall '-P 2yc'
_symmetry_space_group_name_H-M 'P 1 2/c 1'
_atom_sites_solution_hydrogens geom
_atom_sites_solution_primary direct
_atom_sites_solution_secondary difmap
_audit_creation_date '25 February 2014'
_audit_creation_method 'SHELXL-97, manual editing plus enCIFer'
_cell_angle_alpha 90.00
_cell_angle_beta 103.902(5)
_cell_angle_gamma 90.00
_cell_formula_units_Z 2
_cell_length_a 13.013(2)
_cell_length_b 8.7755(16)
_cell_length_c 8.4187(13)
_cell_measurement_reflns_used 831
_cell_measurement_temperature 150(2)
_cell_measurement_theta_max 23.62
_cell_measurement_theta_min 2.83
_cell_volume 933.2(3)
_computing_cell_refinement 'APEX2 (Bruker, 2006)'
_computing_data_collection 'APEX2 (Bruker, 2006)'
_computing_data_reduction 'SAINT+ (Bruker, 2005)'
_computing_molecular_graphics 'DIAMOND (Brandenburg, 2009)'
_computing_publication_material 'SHELXTL (Sheldrick, 2008)'
_computing_structure_refinement 'SHELXL-97 (Sheldrick, 1997)'
_computing_structure_solution 'SHELXS-97 (Sheldrick, 1990)'
_diffrn_ambient_temperature 150(2)
_diffrn_measured_fraction_theta_full 0.986
_diffrn_measured_fraction_theta_max 0.986
_diffrn_measurement_device_type 'Bruker X8 Kappa CCD APEX II'
_diffrn_measurement_method '\w / \f scans'
_diffrn_radiation_monochromator graphite
_diffrn_radiation_source 'fine-focus sealed tube'
_diffrn_radiation_type MoK\a
_diffrn_radiation_wavelength 0.71073
_diffrn_reflns_av_R_equivalents 0.0995
_diffrn_reflns_av_sigmaI/netI 0.1063
_diffrn_reflns_limit_h_max 16
_diffrn_reflns_limit_h_min -16
_diffrn_reflns_limit_k_max 11
_diffrn_reflns_limit_k_min -10
_diffrn_reflns_limit_l_max 10
_diffrn_reflns_limit_l_min -6
_diffrn_reflns_number 8544
_diffrn_reflns_theta_full 27.47
_diffrn_reflns_theta_max 27.47
_diffrn_reflns_theta_min 3.98
_diffrn_standards_number 0
_exptl_absorpt_coefficient_mu 2.377
_exptl_absorpt_correction_T_max 0.9766
_exptl_absorpt_correction_T_min 0.9109
_exptl_absorpt_correction_type multi-scan
_exptl_absorpt_process_details
;
 SADABS (Sheldrick, 1997)
;
_exptl_crystal_colour Colourless
_exptl_crystal_density_diffrn 2.214
_exptl_crystal_density_method 'not measured'
_exptl_crystal_description Plate
_exptl_crystal_F_000 612
_exptl_crystal_size_max 0.04
_exptl_crystal_size_mid 0.02
_exptl_crystal_size_min 0.01
_refine_diff_density_max 1.110
_refine_diff_density_min -1.202
_refine_diff_density_rms 0.201
_refine_ls_extinction_method none
_refine_ls_goodness_of_fit_ref 0.995
_refine_ls_hydrogen_treatment constr
_refine_ls_matrix_type full
_refine_ls_number_parameters 159
_refine_ls_number_reflns 2112
_refine_ls_number_restraints 0
_refine_ls_restrained_S_all 0.995
_refine_ls_R_factor_all 0.0766
_refine_ls_R_factor_gt 0.0454
_refine_ls_shift/su_max 0.000
_refine_ls_shift/su_mean 0.000
_refine_ls_structure_factor_coef Fsqd
_refine_ls_weighting_details 'calc w=1/[\s^2^(Fo^2^)+(0.0232P)^2^+0.0000P] where P=(Fo^2^+2Fc^2^)/3'
_refine_ls_weighting_scheme calc
_refine_ls_wR_factor_gt 0.0690
_refine_ls_wR_factor_ref 0.0766
_reflns_number_gt 1619
_reflns_number_total 2112
_reflns_threshold_expression >2sigma(I)
_cod_duplicate_entry 7215670
_cod_data_source_file c4ce00465e2.cif
_cod_data_source_block Compound-1
_cod_depositor_comments
;
The following automatic conversions were performed:

'_symmetry_cell_setting' value 'Monoclinic' changed to 'monoclinic'
according to
/usr/data/users/saulius/crontab/automatic-downloads/current/RSC/lib/dictionaries/cif_core.dic
dictionary named 'cif_core.dic' version 2.4.2 from
2011-04-26.

'_exptl_absorpt_correction_type' value 'Multi-scan'
changed to 'multi-scan' according to
/usr/data/users/saulius/crontab/automatic-downloads/current/RSC/lib/dictionaries/cif_core.dic
dictionary named 'cif_core.dic' version 2.4.2 from 2011-04-26.

Automatic conversion script
Id: cif_fix_values 2281 2013-09-26 08:29:07Z andrius 
;
_cod_original_sg_symbol_H-M 'P 2/c'
_cod_database_code 7217990

loop_
_symmetry_equiv_pos_as_xyz
'x, y, z'
'-x, y, -z+1/2'
'-x, -y, -z'
'x, -y, z-1/2'

loop_
_atom_site_label
_atom_site_type_symbol
_atom_site_fract_x
_atom_site_fract_y
_atom_site_fract_z
_atom_site_U_iso_or_equiv
_atom_site_adp_type
_atom_site_occupancy
_atom_site_symmetry_multiplicity
_atom_site_calc_flag
_atom_site_refinement_flags
La1 La 0.5000 0.92172(6) 0.2500 0.01042(13) Uani 1 2 d S
O1 O 0.3059(3) 0.8258(4) 0.0933(4) 0.0163(8) Uani 1 1 d .
O2 O 0.3180(3) 1.0195(4) 0.2642(4) 0.0210(9) Uani 1 1 d .
O3 O 0.4507(3) 0.6639(4) 0.3805(4) 0.0159(8) Uani 1 1 d .
O4 O 0.4713(3) 0.8573(4) 0.5515(4) 0.0158(8) Uani 1 1 d .
O5 O 0.0823(3) 0.2448(5) 0.1487(4) 0.0234(9) Uani 1 1 d .
N1 N 0.0980(3) 0.7621(5) 0.1234(5) 0.0137(10) Uani 1 1 d .
H1 H 0.0448 0.7598 0.0362 0.016 Uiso 1 1 calc R
N2 N 0.2077(3) 0.6417(5) 0.3387(5) 0.0138(10) Uani 1 1 d .
N3 N 0.2021(3) 0.3733(5) 0.3428(5) 0.0160(10) Uani 1 1 d .
H3 H 0.2292 0.2880 0.3897 0.019 Uiso 1 1 calc R
N4 N 0.0847(3) 0.5031(6) 0.1344(5) 0.0159(10) Uani 1 1 d .
H4 H 0.0326 0.5066 0.0458 0.019 Uiso 0.50 1 calc PR
N5 N 0.3197(3) 0.5079(5) 0.5430(5) 0.0146(10) Uani 1 1 d .
H5 H 0.3407 0.4209 0.5924 0.018 Uiso 1 1 calc R
C1 C 0.2650(4) 0.9165(7) 0.1774(5) 0.0132(11) Uani 1 1 d .
C2 C 0.1481(4) 0.9077(7) 0.1789(6) 0.0166(12) Uani 1 1 d .
H2A H 0.1411 0.9270 0.2917 0.020 Uiso 1 1 calc R
H2B H 0.1095 0.9896 0.1082 0.020 Uiso 1 1 calc R
C3 C 0.1310(4) 0.6329(6) 0.2014(6) 0.0127(12) Uani 1 1 d .
C4 C 0.2421(4) 0.5088(7) 0.4070(6) 0.0136(12) Uani 1 1 d .
C5 C 0.1187(4) 0.3671(7) 0.2039(6) 0.0177(13) Uani 1 1 d .
C6 C 0.3701(4) 0.6490(6) 0.6105(5) 0.0158(12) Uani 1 1 d .
H6A H 0.4164 0.6277 0.7199 0.019 Uiso 1 1 calc R
H6B H 0.3146 0.7210 0.6255 0.019 Uiso 1 1 calc R
C7 C 0.4356(4) 0.7255(7) 0.5066(6) 0.0161(12) Uani 1 1 d .

loop_
_atom_site_aniso_label
_atom_site_aniso_U_11
_atom_site_aniso_U_22
_atom_site_aniso_U_33
_atom_site_aniso_U_23
_atom_site_aniso_U_13
_atom_site_aniso_U_12
La1 0.0115(2) 0.0104(2) 0.00963(19) 0.000 0.00301(14) 0.000
O1 0.0154(19) 0.016(2) 0.0170(17) 0.0014(17) 0.0035(15) -0.0029(17)
O2 0.0131(19) 0.019(2) 0.028(2) -0.0111(17) 0.0007(15) -0.0036(17)
O3 0.022(2) 0.014(2) 0.0132(17) -0.0013(16) 0.0080(15) 0.0009(17)
O4 0.0155(19) 0.018(2) 0.0140(16) -0.0019(16) 0.0034(14) -0.0083(16)
O5 0.021(2) 0.011(2) 0.033(2) -0.0032(18) -0.0030(17) -0.0024(18)
N1 0.008(2) 0.011(3) 0.019(2) -0.001(2) -0.0035(17) -0.0020(19)
N2 0.019(2) 0.007(3) 0.016(2) 0.0007(19) 0.0067(18) -0.005(2)
N3 0.019(2) 0.009(3) 0.021(2) 0.0010(19) 0.0059(18) 0.0027(19)
N4 0.015(2) 0.008(3) 0.025(2) -0.001(2) 0.0054(18) -0.004(2)
N5 0.018(2) 0.008(3) 0.017(2) 0.0077(19) 0.0028(18) -0.002(2)
C1 0.015(2) 0.012(3) 0.013(2) 0.007(3) 0.0037(19) 0.000(3)
C2 0.011(2) 0.014(3) 0.023(2) 0.000(3) 0.001(2) -0.001(3)
C3 0.008(3) 0.014(3) 0.017(2) -0.002(2) 0.005(2) 0.001(2)
C4 0.012(3) 0.017(3) 0.015(2) 0.000(2) 0.008(2) 0.001(2)
C5 0.017(3) 0.019(4) 0.020(3) 0.000(3) 0.011(2) -0.002(3)
C6 0.014(3) 0.021(3) 0.011(2) 0.003(2) 0.001(2) -0.003(2)
C7 0.009(3) 0.022(4) 0.014(3) 0.010(2) -0.004(2) 0.001(2)

loop_
_atom_type_symbol
_atom_type_description
_atom_type_scat_dispersion_real
_atom_type_scat_dispersion_imag
_atom_type_scat_source
C C 0.0033 0.0016 'International Tables Vol C Tables 4.2.6.8 and 6.1.1.4'
H H 0.0000 0.0000 'International Tables Vol C Tables 4.2.6.8 and 6.1.1.4'
La La -0.2871 2.4523 'International Tables Vol C Tables 4.2.6.8 and 6.1.1.4'
N N 0.0061 0.0033 'International Tables Vol C Tables 4.2.6.8 and 6.1.1.4'
O O 0.0106 0.0060 'International Tables Vol C Tables 4.2.6.8 and 6.1.1.4'

loop_
_geom_angle_atom_site_label_1
_geom_angle_atom_site_label_2
_geom_angle_atom_site_label_3
_geom_angle
_geom_angle_site_symmetry_1
_geom_angle_site_symmetry_3
O4 La1 O4 79.82(15) 3_676 4_575
O4 La1 O2 77.36(11) 3_676 2_655
O4 La1 O2 72.67(11) 4_575 2_655
O4 La1 O2 72.67(11) 3_676 .
O4 La1 O2 77.36(11) 4_575 .
O2 La1 O2 140.64(17) 2_655 .
O4 La1 O3 113.04(10) 3_676 .
O4 La1 O3 155.97(10) 4_575 .
O2 La1 O3 128.66(11) 2_655 .
O2 La1 O3 87.02(11) . .
O4 La1 O3 155.97(10) 3_676 2_655
O4 La1 O3 113.04(10) 4_575 2_655
O2 La1 O3 87.02(11) 2_655 2_655
O2 La1 O3 128.66(11) . 2_655
O3 La1 O3 63.47(14) . 2_655
O4 La1 O1 122.46(11) 3_676 .
O4 La1 O1 86.76(10) 4_575 .
O2 La1 O1 148.93(10) 2_655 .
O2 La1 O1 49.78(11) . .
O3 La1 O1 69.22(10) . .
O3 La1 O1 79.77(11) 2_655 .
O4 La1 O1 86.76(10) 3_676 2_655
O4 La1 O1 122.46(11) 4_575 2_655
O2 La1 O1 49.78(11) 2_655 2_655
O2 La1 O1 148.93(10) . 2_655
O3 La1 O1 79.77(11) . 2_655
O3 La1 O1 69.22(10) 2_655 2_655
O1 La1 O1 143.52(16) . 2_655
O4 La1 O4 138.29(9) 3_676 2_655
O4 La1 O4 64.74(13) 4_575 2_655
O2 La1 O4 71.81(11) 2_655 2_655
O2 La1 O4 116.91(10) . 2_655
O3 La1 O4 108.08(11) . 2_655
O3 La1 O4 48.32(10) 2_655 2_655
O1 La1 O4 78.46(10) . 2_655
O1 La1 O4 93.99(10) 2_655 2_655
O4 La1 O4 64.74(13) 3_676 .
O4 La1 O4 138.29(9) 4_575 .
O2 La1 O4 116.91(10) 2_655 .
O2 La1 O4 71.81(11) . .
O3 La1 O4 48.32(10) . .
O3 La1 O4 108.08(11) 2_655 .
O1 La1 O4 93.99(10) . .
O1 La1 O4 78.46(10) 2_655 .
O4 La1 O4 155.93(16) 2_655 .
O4 La1 C1 83.94(12) 3_676 2_655
O4 La1 C1 97.42(14) 4_575 2_655
O2 La1 C1 24.88(13) 2_655 2_655
O2 La1 C1 156.56(14) . 2_655
O3 La1 C1 103.91(14) . 2_655
O3 La1 C1 74.55(13) 2_655 2_655
O1 La1 C1 153.55(13) . 2_655
O1 La1 C1 25.19(12) 2_655 2_655
O4 La1 C1 79.80(11) 2_655 2_655
O4 La1 C1 99.83(11) . 2_655
O4 La1 C7 152.09(12) 3_676 2_655
O4 La1 C7 89.27(14) 4_575 2_655
O2 La1 C7 74.88(13) 2_655 2_655
O2 La1 C7 130.03(11) . 2_655
O3 La1 C7 86.94(14) . 2_655
O3 La1 C7 24.19(12) 2_655 2_655
O1 La1 C7 81.98(12) . 2_655
O1 La1 C7 77.53(11) 2_655 2_655
O4 La1 C7 24.73(12) 2_655 2_655
O4 La1 C7 132.19(14) . 2_655
C1 La1 C7 72.01(13) 2_655 2_655
C1 O1 La1 90.1(3) . .
C1 O2 La1 96.7(3) . .
C7 O3 La1 94.9(3) . .
C7 O4 La1 151.8(3) . 3_676
C7 O4 La1 91.9(3) . .
La1 O4 La1 115.26(13) 3_676 .
C3 N1 C2 121.5(4) . .
C3 N1 H1 119.2 . .
C2 N1 H1 119.2 . .
C4 N2 C3 115.3(4) . .
C4 N3 C5 121.0(4) . .
C4 N3 H3 119.5 . .
C5 N3 H3 119.5 . .
C3 N4 C5 119.8(4) . .
C3 N4 H4 120.1 . .
C5 N4 H4 120.1 . .
C4 N5 C6 120.6(4) . .
C4 N5 H5 119.7 . .
C6 N5 H5 119.7 . .
O2 C1 O1 122.1(4) . .
O2 C1 C2 116.1(5) . .
O1 C1 C2 121.8(5) . .
N1 C2 C1 114.3(5) . .
N1 C2 H2A 108.7 . .
C1 C2 H2A 108.7 . .
N1 C2 H2B 108.7 . .
C1 C2 H2B 108.7 . .
H2A C2 H2B 107.6 . .
N1 C3 N2 117.6(5) . .
N1 C3 N4 117.1(4) . .
N2 C3 N4 125.2(5) . .
N2 C4 N5 118.9(5) . .
N2 C4 N3 122.6(4) . .
N5 C4 N3 118.4(5) . .
O5 C5 N4 123.6(5) . .
O5 C5 N3 120.5(5) . .
N4 C5 N3 115.9(5) . .
N5 C6 C7 114.5(4) . .
N5 C6 H6A 108.6 . .
C7 C6 H6A 108.6 . .
N5 C6 H6B 108.6 . .
C7 C6 H6B 108.6 . .
H6A C6 H6B 107.6 . .
O3 C7 O4 121.8(5) . .
O3 C7 C6 121.6(5) . .
O4 C7 C6 116.5(5) . .

loop_
_geom_bond_atom_site_label_1
_geom_bond_atom_site_label_2
_geom_bond_distance
_geom_bond_site_symmetry_2
La1 O4 2.528(3) 3_676
La1 O4 2.528(3) 4_575
La1 O2 2.549(3) 2_655
La1 O2 2.549(3) .
La1 O3 2.660(3) .
La1 O3 2.660(3) 2_655
La1 O1 2.688(3) .
La1 O1 2.688(3) 2_655
La1 O4 2.713(3) 2_655
La1 O4 2.713(3) .
La1 C1 2.972(5) 2_655
La1 C7 3.034(5) 2_655
O1 C1 1.265(6) .
O2 C1 1.259(6) .
O3 C7 1.248(6) .
O4 C7 1.270(6) .
O4 La1 2.528(3) 3_676
O5 C5 1.219(6) .
N1 C3 1.329(6) .
N1 C2 1.459(6) .
N1 H1 0.8800 .
N2 C4 1.329(6) .
N2 C3 1.336(6) .
N3 C4 1.357(6) .
N3 C5 1.392(6) .
N3 H3 0.8800 .
N4 C3 1.347(6) .
N4 C5 1.355(7) .
N4 H4 0.8800 .
N5 C4 1.333(6) .
N5 C6 1.452(6) .
N5 H5 0.8800 .
C1 C2 1.526(6) .
C2 H2A 0.9900 .
C2 H2B 0.9900 .
C6 C7 1.517(7) .
C6 H6A 0.9900 .
C6 H6B 0.9900 .

loop_
_geom_hbond_atom_site_label_D
_geom_hbond_atom_site_label_H
_geom_hbond_atom_site_label_A
_geom_hbond_distance_DH
_geom_hbond_distance_HA
_geom_hbond_distance_DA
_geom_hbond_angle_DHA
_geom_hbond_site_symmetry_A
N1 H1 O5 0.88 1.98 2.859(5) 175.7 3_565
N3 H3 O1 0.88 2.03 2.821(5) 149.5 4_566
N4 H4 N4 0.88 1.88 2.755(8) 174.1 3_565
N5 H5 O1 0.88 2.21 2.970(6) 144.1 4_566

loop_
_geom_torsion_atom_site_label_1
_geom_torsion_atom_site_label_2
_geom_torsion_atom_site_label_3
_geom_torsion_atom_site_label_4
_geom_torsion
_geom_torsion_site_symmetry_1
_geom_torsion_site_symmetry_4
O4 La1 O1 C1 -6.9(3) 3_676 .
O4 La1 O1 C1 -82.6(3) 4_575 .
O2 La1 O1 C1 -130.4(3) 2_655 .
O2 La1 O1 C1 -6.5(3) . .
O3 La1 O1 C1 97.9(3) . .
O3 La1 O1 C1 163.3(3) 2_655 .
O1 La1 O1 C1 131.5(3) 2_655 .
O4 La1 O1 C1 -147.5(3) 2_655 .
O4 La1 O1 C1 55.6(3) . .
C1 La1 O1 C1 177.2(4) 2_655 .
C7 La1 O1 C1 -172.3(3) 2_655 .
O4 La1 O2 C1 -173.8(3) 3_676 .
O4 La1 O2 C1 103.1(3) 4_575 .
O2 La1 O2 C1 144.1(3) 2_655 .
O3 La1 O2 C1 -58.5(3) . .
O3 La1 O2 C1 -6.4(3) 2_655 .
O1 La1 O2 C1 6.5(3) . .
O1 La1 O2 C1 -123.0(3) 2_655 .
O4 La1 O2 C1 50.3(3) 2_655 .
O4 La1 O2 C1 -105.4(3) . .
C1 La1 O2 C1 -177.6(3) 2_655 .
C7 La1 O2 C1 24.9(4) 2_655 .
O4 La1 O3 C7 11.2(3) 3_676 .
O4 La1 O3 C7 -107.6(3) 4_575 .
O2 La1 O3 C7 103.3(3) 2_655 .
O2 La1 O3 C7 -58.5(3) . .
O3 La1 O3 C7 165.0(3) 2_655 .
O1 La1 O3 C7 -106.3(3) . .
O1 La1 O3 C7 93.2(3) 2_655 .
O4 La1 O3 C7 -175.9(3) 2_655 .
O4 La1 O3 C7 9.6(3) . .
C1 La1 O3 C7 100.5(3) 2_655 .
C7 La1 O3 C7 171.1(2) 2_655 .
O4 La1 O4 C7 172.2(4) 3_676 .
O4 La1 O4 C7 137.6(2) 4_575 .
O2 La1 O4 C7 -128.5(3) 2_655 .
O2 La1 O4 C7 93.3(3) . .
O3 La1 O4 C7 -9.4(3) . .
O3 La1 O4 C7 -32.5(3) 2_655 .
O1 La1 O4 C7 48.0(3) . .
O1 La1 O4 C7 -95.9(3) 2_655 .
O4 La1 O4 C7 -22.4(3) 2_655 .
C1 La1 O4 C7 -109.3(3) 2_655 .
C7 La1 O4 C7 -34.8(4) 2_655 .
O4 La1 O4 La1 0.0 3_676 3_676
O4 La1 O4 La1 -34.6(3) 4_575 3_676
O2 La1 O4 La1 59.28(17) 2_655 3_676
O2 La1 O4 La1 -78.95(14) . 3_676
O3 La1 O4 La1 178.4(2) . 3_676
O3 La1 O4 La1 155.28(12) 2_655 3_676
O1 La1 O4 La1 -124.19(14) . 3_676
O1 La1 O4 La1 91.87(14) 2_655 3_676
O4 La1 O4 La1 165.42(13) 2_655 3_676
C1 La1 O4 La1 78.45(17) 2_655 3_676
C7 La1 O4 La1 153.02(13) 2_655 3_676
La1 O2 C1 O1 -12.6(5) . .
La1 O2 C1 C2 167.6(4) . .
La1 O1 C1 O2 11.9(5) . .
La1 O1 C1 C2 -168.4(4) . .
C3 N1 C2 C1 61.5(6) . .
O2 C1 C2 N1 -161.0(4) . .
O1 C1 C2 N1 19.2(7) . .
C2 N1 C3 N2 3.9(7) . .
C2 N1 C3 N4 -175.5(4) . .
C4 N2 C3 N1 -176.3(4) . .
C4 N2 C3 N4 3.1(7) . .
C5 N4 C3 N1 176.7(4) . .
C5 N4 C3 N2 -2.7(8) . .
C3 N2 C4 N5 179.0(4) . .
C3 N2 C4 N3 -0.3(7) . .
C6 N5 C4 N2 -3.5(7) . .
C6 N5 C4 N3 175.9(4) . .
C5 N3 C4 N2 -2.7(7) . .
C5 N3 C4 N5 178.0(4) . .
C3 N4 C5 O5 -178.5(5) . .
C3 N4 C5 N3 -0.5(7) . .
C4 N3 C5 O5 -178.8(5) . .
C4 N3 C5 N4 3.0(7) . .
C4 N5 C6 C7 -67.9(6) . .
La1 O3 C7 O4 -18.3(5) . .
La1 O3 C7 C6 159.4(4) . .
La1 O4 C7 O3 -177.2(4) 3_676 .
La1 O4 C7 O3 17.8(5) . .
La1 O4 C7 C6 5.0(9) 3_676 .
La1 O4 C7 C6 -159.9(4) . .
N5 C6 C7 O3 -5.4(7) . .
N5 C6 C7 O4 172.4(4) . .
